data_8000342
loop_
_publ_author_name
'Sarkar, Sounak'
'Thomas, Sajesh P.'
'Potnuru, Lokeswara Rao'
'Edwards, Alison J.'
'Grosjean, Arnaud'
'Ramanathan, Krishna Venkatachala'
'Guru Row, T. N.'

_publ_section_title
;
 Experimental Insights into the Electronic Nature, Spectral Features, and
 Role of Entropy in Short
 CH<sub>3</sub>&#x00B7;&#x00B7;&#x00B7;CH<sub>3</sub> Hydrophobic
 Interactions.
;
_journal_issue 22
_journal_name_full 'The journal of physical chemistry letters'
_journal_page_first 7224
_journal_page_last 7229
_journal_paper_doi 10.1021/acs.jpclett.9b02734
_journal_volume 10
_journal_year 2019
_chemical_formula_moiety 'C6 H12 N2, C4 H2 O4'
_chemical_formula_sum 'C10 H14 N2 O4'
_chemical_formula_weight 226.23
_chemical_name_common '2,3,5,6-tetramethylpyrazine:oxalic acid'
_space_group_crystal_system triclinic
_space_group_IT_number 2
_space_group_name_Hall '-P 1'
_space_group_name_H-M_alt 'P -1'
_atom_sites_solution_hydrogens difmap
_audit_creation_method SHELXL-2018/3
_cell_angle_alpha 81.922(3)
_cell_angle_beta 80.362(3)
_cell_angle_gamma 85.796(3)
_cell_formula_units_Z 1
_cell_length_a 3.80841(13)
_cell_length_b 8.3454(3)
_cell_length_c 8.5998(3)
_cell_measurement_reflns_used 5300
_cell_measurement_temperature 100.00(2)
_cell_measurement_theta_max 36.2490
_cell_measurement_theta_min 2.3940
_cell_volume 266.446(16)
_computing_structure_refinement 'SHELXL-2018/3 (Sheldrick, 2018)'
_diffrn_ambient_environment N~2~
_diffrn_ambient_temperature 100.00(2)
_diffrn_detector 'CCD plate'
_diffrn_detector_area_resol_mean 8.0419
_diffrn_detector_type Eos
_diffrn_measured_fraction_theta_full 0.996
_diffrn_measured_fraction_theta_max 0.997
_diffrn_measurement_device 'four-circle diffractometer'
_diffrn_measurement_device_type 'Xcalibur, Eos, Nova'
_diffrn_radiation_monochromator mirror
_diffrn_radiation_probe x-ray
_diffrn_radiation_type 'Mo K\a'
_diffrn_radiation_wavelength 0.71073
_diffrn_reflns_av_R_equivalents 0.0260
_diffrn_reflns_av_unetI/netI 0.0351
_diffrn_reflns_Laue_measured_fraction_full 0.996
_diffrn_reflns_Laue_measured_fraction_max 0.997
_diffrn_reflns_number 2589
_diffrn_reflns_point_group_measured_fraction_full 0.996
_diffrn_reflns_point_group_measured_fraction_max 0.997
_diffrn_reflns_theta_full 25.242
_diffrn_reflns_theta_max 36.307
_diffrn_reflns_theta_min 2.423
_diffrn_source 'micro-focus sealed X-ray tube'
_diffrn_source_type 'Mova (Mo) X-ray Source'
_exptl_absorpt_coefficient_mu 0.110
_exptl_crystal_colour colourless
_exptl_crystal_density_diffrn 1.410
_exptl_crystal_description block
_exptl_crystal_F_000 120
_refine_diff_density_max 0.596
_refine_diff_density_min -0.232
_refine_diff_density_rms 0.056
_refine_ls_extinction_method none
_refine_ls_goodness_of_fit_ref 1.065
_refine_ls_hydrogen_treatment refall
_refine_ls_matrix_type full
_refine_ls_number_parameters 101
_refine_ls_number_reflns 2589
_refine_ls_number_restraints 0
_refine_ls_restrained_S_all 1.065
_refine_ls_R_factor_all 0.0407
_refine_ls_R_factor_gt 0.0359
_refine_ls_shift/su_max 0.000
_refine_ls_shift/su_mean 0.000
_refine_ls_structure_factor_coef Fsqd
_refine_ls_weighting_details 'w=1/[\s^2^(Fo^2^)+(0.0550P)^2^+0.0460P] where P=(Fo^2^+2Fc^2^)/3'
_refine_ls_weighting_scheme calc
_refine_ls_wR_factor_gt 0.1064
_refine_ls_wR_factor_ref 0.1097
_reflns_Friedel_coverage 0.000
_reflns_number_gt 2302
_reflns_number_total 2589
_reflns_threshold_expression 'I > 2\s(I)'
_cod_data_source_file jz9b02734_si_003.cif
_cod_data_source_block TMP-OA-100K
_cod_depositor_comments 'Adding full bibliography for 8000326--8000347.cif.'
_cod_original_cell_volume 266.446(17)
_cod_database_code 8000342
_shelx_shelxl_version_number 2018/3
_shelx_space_group_comment
;
The symmetry employed for this shelxl refinement is uniquely defined
by the following loop, which should always be used as a source of
symmetry information in preference to the above space-group names.
They are only intended as comments.
;

loop_
_space_group_symop_operation_xyz
'x, y, z'
'-x, -y, -z'

loop_
_atom_site_label
_atom_site_type_symbol
_atom_site_fract_x
_atom_site_fract_y
_atom_site_fract_z
_atom_site_U_iso_or_equiv
_atom_site_adp_type
_atom_site_occupancy
_atom_site_site_symmetry_order
_atom_site_calc_flag
O2 O 0.41998(15) 0.80126(6) 0.08829(6) 0.01658(11) Uani 1 1 d
O1 O 0.63780(18) 1.00473(7) 0.18325(6) 0.02247(13) Uani 1 1 d
N1 N 0.46415(13) 0.60354(6) 0.36338(6) 0.00985(10) Uani 1 1 d
C4 C 0.64365(15) 0.45969(7) 0.35446(6) 0.00933(10) Uani 1 1 d
C2 C 0.31937(15) 0.64561(7) 0.50636(6) 0.00939(10) Uani 1 1 d
C5 C 0.79842(18) 0.41660(8) 0.19272(7) 0.01414(12) Uani 1 1 d
H5A H 0.725(4) 0.3147(16) 0.1740(15) 0.024(3) Uiso 1 1 d
H5B H 1.053(4) 0.4059(16) 0.1794(17) 0.032(3) Uiso 1 1 d
H5C H 0.728(4) 0.5008(16) 0.1107(16) 0.029(3) Uiso 1 1 d
C3 C 0.12661(18) 0.80796(7) 0.51120(8) 0.01394(12) Uani 1 1 d
H3A H 0.039(4) 0.8430(17) 0.4114(17) 0.034(3) Uiso 1 1 d
H3B H 0.272(4) 0.8834(18) 0.5350(18) 0.038(4) Uiso 1 1 d
H3C H -0.079(3) 0.8034(15) 0.5934(14) 0.025(3) Uiso 1 1 d
C1 C 0.52225(18) 0.94955(7) 0.08055(7) 0.01364(12) Uani 1 1 d
H2 H 0.438(5) 0.744(2) 0.184(2) 0.046(4) Uiso 1 1 d

loop_
_atom_site_aniso_label
_atom_site_aniso_U_11
_atom_site_aniso_U_22
_atom_site_aniso_U_33
_atom_site_aniso_U_23
_atom_site_aniso_U_13
_atom_site_aniso_U_12
O2 0.0300(3) 0.00891(19) 0.0118(2) 0.00184(14) -0.00739(17) -0.00403(17)
O1 0.0405(3) 0.0156(2) 0.0146(2) 0.00174(17) -0.0140(2) -0.0085(2)
N1 0.0131(2) 0.00750(19) 0.00880(19) -0.00011(14) -0.00190(15) -0.00118(15)
C4 0.0115(2) 0.0082(2) 0.0083(2) -0.00081(15) -0.00129(16) -0.00145(16)
C2 0.0117(2) 0.0071(2) 0.0094(2) -0.00072(15) -0.00205(16) -0.00084(16)
C5 0.0169(3) 0.0158(3) 0.0093(2) -0.00325(18) -0.00019(18) 0.0005(2)
C3 0.0160(3) 0.0088(2) 0.0169(3) -0.00217(18) -0.0030(2) 0.00235(18)
C1 0.0210(3) 0.0098(2) 0.0105(2) 0.00091(17) -0.00503(19) -0.00176(19)

loop_
_atom_type_symbol
_atom_type_description
_atom_type_scat_dispersion_real
_atom_type_scat_dispersion_imag
_atom_type_scat_source
C C 0.0033 0.0016 'International Tables Vol C Tables 4.2.6.8 and 6.1.1.4'
H H 0.0000 0.0000 'International Tables Vol C Tables 4.2.6.8 and 6.1.1.4'
N N 0.0061 0.0033 'International Tables Vol C Tables 4.2.6.8 and 6.1.1.4'
O O 0.0106 0.0060 'International Tables Vol C Tables 4.2.6.8 and 6.1.1.4'

loop_
_geom_angle_atom_site_label_1
_geom_angle_atom_site_label_2
_geom_angle_atom_site_label_3
_geom_angle
_geom_angle_site_symmetry_1
_geom_angle_site_symmetry_3
C1 O2 H2 111.3(10) . .
C4 N1 C2 119.57(5) . .
N1 C4 C2 120.14(5) . 2_666
N1 C4 C5 117.96(5) . .
C2 C4 C5 121.90(5) 2_666 .
N1 C2 C4 120.29(5) . 2_666
N1 C2 C3 117.87(5) . .
C4 C2 C3 121.83(5) 2_666 .
C4 C5 H5A 112.9(8) . .
C4 C5 H5B 111.3(9) . .
H5A C5 H5B 105.3(11) . .
C4 C5 H5C 109.9(8) . .
H5A C5 H5C 108.5(11) . .
H5B C5 H5C 108.8(11) . .
C2 C3 H3A 110.1(8) . .
C2 C3 H3B 110.9(10) . .
H3A C3 H3B 112.0(12) . .
C2 C3 H3C 111.2(7) . .
H3A C3 H3C 106.4(11) . .
H3B C3 H3C 106.2(12) . .
O1 C1 O2 126.19(6) . .
O1 C1 C1 122.43(7) . 2_675
O2 C1 C1 111.37(6) . 2_675

loop_
_geom_bond_atom_site_label_1
_geom_bond_atom_site_label_2
_geom_bond_distance
_geom_bond_site_symmetry_2
O2 C1 1.3140(8) .
O2 H2 0.904(16) .
O1 C1 1.2083(8) .
N1 C4 1.3426(7) .
N1 C2 1.3435(7) .
C4 C2 1.4027(8) 2_666
C4 C5 1.4988(8) .
C2 C3 1.4954(8) .
C5 H5A 0.957(13) .
C5 H5B 0.956(14) .
C5 H5C 0.980(13) .
C3 H3A 0.972(15) .
C3 H3B 0.934(15) .
C3 H3C 0.962(13) .
C1 C1 1.5450(12) 2_675
